data_4064276
loop_
_publ_author_name
'Deng, Zhao-Peng'
'Li, Ming-Shuai'
'Zhu, Zhi-Biao'
'Huo, Li-Hua'
'Zhao, Hui'
'Gao, Shan'

_publ_section_title
;
 Rare Organosilver(I) Coordination Polymers Constructed from
 Hydroxyl-Substituted Benzenesulfonic Acids: Syntheses, Structures and
 Characterizations
;
_journal_issue 7
_journal_name_full Organometallics
_journal_page_first 1961
_journal_paper_doi 10.1021/om200009f
_journal_volume 30
_journal_year 2011
_chemical_formula_moiety 'C6 H3 Ag2 Cl O4 S'
_chemical_formula_sum 'C6 H3 Ag2 Cl O4 S'
_chemical_formula_weight 422.33
_chemical_name_systematic
; 
 ? 
;
_space_group_IT_number 14
_symmetry_cell_setting monoclinic
_symmetry_space_group_name_Hall '-P 2ybc'
_symmetry_space_group_name_H-M 'P 1 21/c 1'
_atom_sites_solution_hydrogens geom
_atom_sites_solution_primary direct
_atom_sites_solution_secondary difmap
_audit_creation_method SHELXL-97
_cell_angle_alpha 90.00
_cell_angle_beta 90.0466(18)
_cell_angle_gamma 90.00
_cell_formula_units_Z 4
_cell_length_a 11.6822(8)
_cell_length_b 11.7376(8)
_cell_length_c 6.2220(4)
_cell_measurement_reflns_used 7532
_cell_measurement_temperature 295(2)
_cell_measurement_theta_max 27.47
_cell_measurement_theta_min 3.28
_cell_volume 853.17(10)
_computing_cell_refinement RAPID-AUTO
_computing_data_collection 'RAPID-AUTO (Rigaku Corporation, 1998)'
_computing_data_reduction 'CrystalStructure (Rigaku/MSC and Rigaku Corporation, 2002)'
_computing_molecular_graphics SHELXL-97
_computing_publication_material SHELXL-97
_computing_structure_refinement 'SHELXL-97 (Sheldrick, 1997)'
_computing_structure_solution 'SHELXS-97 (Sheldrick, 1997)'
_diffrn_ambient_temperature 295(2)
_diffrn_detector_area_resol_mean 10.000
_diffrn_measured_fraction_theta_full 0.997
_diffrn_measured_fraction_theta_max 0.997
_diffrn_measurement_device_type 'Rigaku RAXIS-RAPID'
_diffrn_measurement_method \w
_diffrn_radiation_monochromator graphite
_diffrn_radiation_source 'fine-focus sealed tube'
_diffrn_radiation_type MoK\a
_diffrn_radiation_wavelength 0.71073
_diffrn_reflns_av_R_equivalents 0.0332
_diffrn_reflns_av_sigmaI/netI 0.0393
_diffrn_reflns_limit_h_max 15
_diffrn_reflns_limit_h_min -15
_diffrn_reflns_limit_k_max 15
_diffrn_reflns_limit_k_min -15
_diffrn_reflns_limit_l_max 8
_diffrn_reflns_limit_l_min -7
_diffrn_reflns_number 8366
_diffrn_reflns_theta_full 27.47
_diffrn_reflns_theta_max 27.47
_diffrn_reflns_theta_min 3.27
_diffrn_standards_decay_% 0
_diffrn_standards_interval_count 0
_diffrn_standards_interval_time 0
_diffrn_standards_number 0
_exptl_absorpt_coefficient_mu 5.125
_exptl_absorpt_correction_T_max 0.5783
_exptl_absorpt_correction_T_min 0.4762
_exptl_absorpt_correction_type multi-scan
_exptl_absorpt_process_details 'ABSCOR (Higashi, 1995)'
_exptl_crystal_colour colorless
_exptl_crystal_density_diffrn 3.288
_exptl_crystal_density_method 'not measured'
_exptl_crystal_description prism
_exptl_crystal_F_000 792
_exptl_crystal_size_max 0.17
_exptl_crystal_size_mid 0.14
_exptl_crystal_size_min 0.12
_refine_diff_density_max 0.858
_refine_diff_density_min -0.794
_refine_diff_density_rms 0.127
_refine_ls_extinction_method none
_refine_ls_goodness_of_fit_ref 1.060
_refine_ls_hydrogen_treatment constr
_refine_ls_matrix_type full
_refine_ls_number_parameters 128
_refine_ls_number_reflns 1937
_refine_ls_number_restraints 0
_refine_ls_restrained_S_all 1.060
_refine_ls_R_factor_all 0.0268
_refine_ls_R_factor_gt 0.0250
_refine_ls_shift/su_max 0.001
_refine_ls_shift/su_mean 0.000
_refine_ls_structure_factor_coef Fsqd
_refine_ls_weighting_details 'calc w=1/[\s^2^(Fo^2^)+(0.0345P)^2^+0.6367P] where P=(Fo^2^+2Fc^2^)/3'
_refine_ls_weighting_scheme calc
_refine_ls_wR_factor_gt 0.0604
_refine_ls_wR_factor_ref 0.0614
_reflns_number_gt 1830
_reflns_number_total 1937
_reflns_threshold_expression >2sigma(I)
_cod_data_source_file om200009f_si_002.cif
_cod_data_source_block complex1
_cod_original_sg_symbol_H-M 'P 21/c'
_cod_database_code 4064276

loop_
_symmetry_equiv_pos_as_xyz
'x, y, z'
'-x, y+1/2, -z+1/2'
'-x, -y, -z'
'x, -y-1/2, z-1/2'

loop_
_atom_site_label
_atom_site_type_symbol
_atom_site_fract_x
_atom_site_fract_y
_atom_site_fract_z
_atom_site_U_iso_or_equiv
_atom_site_adp_type
_atom_site_occupancy
_atom_site_symmetry_multiplicity
_atom_site_calc_flag
_atom_site_refinement_flags
Ag1 Ag 0.54070(4) 0.87002(3) 0.79941(8) 0.03606(11) Uani 1 1 d .
Ag2 Ag 0.34628(4) 0.65018(3) 0.89841(7) 0.03862(12) Uani 1 1 d .
S1 S 0.63688(9) 0.59636(8) 0.79269(18) 0.0222(2) Uani 1 1 d .
Cl1 Cl 0.96623(14) 0.63697(11) 0.1949(3) 0.0472(3) Uani 1 1 d .
O1 O 0.6665(3) 0.7159(2) 0.7926(5) 0.0299(7) Uani 1 1 d .
O2 O 0.5211(3) 0.5781(3) 0.7053(6) 0.0332(7) Uani 1 1 d .
O3 O 0.6512(3) 0.5435(2) 1.0045(5) 0.0334(7) Uani 1 1 d .
O4 O 0.6585(3) 0.3406(2) 0.6948(6) 0.0285(7) Uani 1 1 d .
C1 C 0.7310(3) 0.5276(3) 0.6128(7) 0.0210(8) Uani 1 1 d .
C2 C 0.7268(4) 0.4085(3) 0.5832(7) 0.0239(8) Uani 1 1 d .
C3 C 0.8050(4) 0.3641(4) 0.4279(8) 0.0285(10) Uani 1 1 d .
H3 H 0.8062 0.2860 0.4029 0.034 Uiso 1 1 calc R
C4 C 0.8783(4) 0.4325(4) 0.3148(8) 0.0318(10) Uani 1 1 d .
H4 H 0.9285 0.4004 0.2159 0.038 Uiso 1 1 calc R
C5 C 0.8778(4) 0.5487(4) 0.3469(7) 0.0291(10) Uani 1 1 d .
C6 C 0.8059(4) 0.5972(4) 0.4979(8) 0.0258(9) Uani 1 1 d .
H6 H 0.8074 0.6753 0.5224 0.031 Uiso 1 1 calc R

loop_
_atom_site_aniso_label
_atom_site_aniso_U_11
_atom_site_aniso_U_22
_atom_site_aniso_U_33
_atom_site_aniso_U_23
_atom_site_aniso_U_13
_atom_site_aniso_U_12
Ag1 0.0403(2) 0.03061(18) 0.0373(2) 0.00240(15) 0.0069(2) 0.00932(15)
Ag2 0.0578(3) 0.02116(16) 0.0370(2) 0.00594(14) 0.0080(2) 0.00943(16)
S1 0.0286(5) 0.0157(4) 0.0222(4) -0.0002(4) 0.0034(5) 0.0005(4)
Cl1 0.0489(8) 0.0454(7) 0.0474(7) 0.0070(6) 0.0216(8) -0.0088(6)
O1 0.0398(18) 0.0152(13) 0.0346(15) -0.0013(13) 0.0055(16) 0.0000(12)
O2 0.0304(18) 0.0328(16) 0.0364(17) -0.0062(15) 0.0019(16) -0.0001(13)
O3 0.055(2) 0.0241(14) 0.0216(13) 0.0033(13) 0.0074(17) 0.0042(15)
O4 0.0377(18) 0.0173(13) 0.0305(15) 0.0021(13) 0.0061(17) -0.0007(12)
C1 0.0206(19) 0.0173(17) 0.0250(19) -0.0008(16) -0.0019(17) 0.0033(15)
C2 0.026(2) 0.0193(18) 0.027(2) 0.0022(17) -0.0039(19) 0.0018(16)
C3 0.034(3) 0.022(2) 0.029(2) -0.0082(17) 0.002(2) 0.0056(16)
C4 0.031(2) 0.031(2) 0.034(2) -0.003(2) 0.008(2) 0.0034(18)
C5 0.026(2) 0.032(2) 0.029(2) 0.0046(17) 0.0053(17) 0.0009(18)
C6 0.029(2) 0.0209(19) 0.028(2) 0.0009(17) -0.002(2) -0.0017(16)

loop_
_atom_type_symbol
_atom_type_description
_atom_type_scat_dispersion_real
_atom_type_scat_dispersion_imag
_atom_type_scat_source
C C 0.0033 0.0016 'International Tables Vol C Tables 4.2.6.8 and 6.1.1.4'
H H 0.0000 0.0000 'International Tables Vol C Tables 4.2.6.8 and 6.1.1.4'
O O 0.0106 0.0060 'International Tables Vol C Tables 4.2.6.8 and 6.1.1.4'
S S 0.1246 0.1234 'International Tables Vol C Tables 4.2.6.8 and 6.1.1.4'
Cl Cl 0.1484 0.1585 'International Tables Vol C Tables 4.2.6.8 and 6.1.1.4'
Ag Ag -0.8971 1.1015 'International Tables Vol C Tables 4.2.6.8 and 6.1.1.4'

loop_
_geom_angle_atom_site_label_1
_geom_angle_atom_site_label_2
_geom_angle_atom_site_label_3
_geom_angle
_geom_angle_site_symmetry_1
_geom_angle_site_symmetry_3
O1 Ag1 O4 120.64(10) . 2_656
O1 Ag1 O3 88.60(11) . 4_575
O4 Ag1 O3 126.22(13) 2_656 4_575
O1 Ag1 O2 157.33(10) . 2_656
O4 Ag1 O2 81.99(10) 2_656 2_656
O3 Ag1 O2 75.23(10) 4_575 2_656
O2 Ag1 O1 104.75(11) 4_576 .
O2 Ag1 O2 76.24(11) 4_576 2_656
O2 Ag1 O3 132.19(11) 4_576 4_575
O2 Ag1 O4 86.09(12) 4_576 2_656
O4 Ag2 O3 179.25(13) 2_656 3_667
O4 Ag2 O2 102.99(12) 2_656 .
O3 Ag2 O2 77.75(12) 3_667 .
O4 Ag2 O4 102.06(9) 2_656 3_667
O3 Ag2 O4 77.60(10) 3_667 3_667
O2 Ag2 O4 120.65(12) . 3_667
O4 Ag2 C3 81.67(13) 2_656 3_666
O3 Ag2 C3 98.13(13) 3_667 3_666
O2 Ag2 C3 98.71(13) . 3_666
O4 Ag2 C3 137.72(15) 3_667 3_666
O1 S1 O3 112.58(19) . .
O1 S1 O2 111.1(2) . .
O3 S1 O2 112.0(2) . .
O1 S1 C1 107.12(19) . .
O3 S1 C1 107.8(2) . .
O2 S1 C1 105.8(2) . .
S1 O1 Ag1 127.1(2) . .
S1 O2 Ag2 121.35(19) . .
S1 O2 Ag1 113.82(18) . 2_646
Ag2 O2 Ag1 95.59(11) . 2_646
S1 O3 Ag2 129.86(19) . 3_667
S1 O3 Ag1 115.84(18) . 4_576
Ag2 O3 Ag1 102.32(11) 3_667 4_576
C2 O4 Ag2 117.7(3) . 2_646
C2 O4 Ag1 121.0(3) . 2_646
Ag2 O4 Ag1 97.02(13) 2_646 2_646
C2 O4 Ag2 120.8(3) . 3_667
Ag2 O4 Ag2 106.97(11) 2_646 3_667
Ag1 O4 Ag2 87.47(11) 2_646 3_667
C6 C1 C2 122.3(4) . .
C6 C1 S1 116.7(3) . .
C2 C1 S1 120.9(3) . .
O4 C2 C1 123.3(4) . .
O4 C2 C3 121.4(4) . .
C1 C2 C3 115.3(4) . .
C4 C3 C2 122.3(4) . .
C4 C3 Ag2 93.4(3) . 3_666
C2 C3 Ag2 96.5(3) . 3_666
C4 C3 H3 118.8 . .
C2 C3 H3 118.8 . .
Ag2 C3 H3 79.8 3_666 .
C3 C4 C5 120.2(4) . .
C3 C4 H4 119.9 . .
C5 C4 H4 119.9 . .
C4 C5 C6 120.5(4) . .
C4 C5 Cl1 120.5(4) . .
C6 C5 Cl1 119.0(4) . .
C5 C6 C1 119.3(4) . .
C5 C6 H6 120.4 . .
C1 C6 H6 120.4 . .

loop_
_geom_bond_atom_site_label_1
_geom_bond_atom_site_label_2
_geom_bond_distance
_geom_bond_site_symmetry_2
Ag1 O1 2.331(3) .
Ag1 O4 2.353(4) 2_656
Ag1 O3 2.463(3) 4_575
Ag1 O2 2.548(3) 2_656
Ag1 O2 2.608(3) 4_576
Ag2 O4 2.309(3) 2_656
Ag2 O3 2.353(3) 3_667
Ag2 O2 2.517(3) .
Ag2 O4 2.534(3) 3_667
Ag2 C3 2.696(5) 3_666
S1 O1 1.445(3) .
S1 O3 1.466(3) .
S1 O2 1.473(4) .
S1 C1 1.765(4) .
Cl1 C5 1.743(4) .
O2 Ag1 2.548(3) 2_646
O3 Ag2 2.353(3) 3_667
O3 Ag1 2.463(3) 4_576
O4 C2 1.325(6) .
O4 Ag2 2.309(3) 2_646
O4 Ag1 2.353(4) 2_646
O4 Ag2 2.534(3) 3_667
C1 C6 1.394(6) .
C1 C2 1.411(5) .
C2 C3 1.429(6) .
C3 C4 1.369(7) .
C3 Ag2 2.696(5) 3_666
C3 H3 0.9300 .
C4 C5 1.379(6) .
C4 H4 0.9300 .
C5 C6 1.384(7) .
C6 H6 0.9300 .

loop_
_geom_torsion_atom_site_label_1
_geom_torsion_atom_site_label_2
_geom_torsion_atom_site_label_3
_geom_torsion_atom_site_label_4
_geom_torsion
_geom_torsion_site_symmetry_1
_geom_torsion_site_symmetry_4
O3 S1 O1 Ag1 -101.9(3) . .
O2 S1 O1 Ag1 24.6(3) . .
C1 S1 O1 Ag1 139.7(2) . .
O4 Ag1 O1 S1 -0.4(3) 2_656 .
O3 Ag1 O1 S1 -132.7(2) 4_575 .
O2 Ag1 O1 S1 -176.6(2) 2_656 .
O1 S1 O2 Ag2 -66.4(3) . .
O3 S1 O2 Ag2 60.5(2) . .
C1 S1 O2 Ag2 177.71(19) . .
O1 S1 O2 Ag1 -179.55(16) . 2_646
O3 S1 O2 Ag1 -52.7(2) . 2_646
C1 S1 O2 Ag1 64.5(2) . 2_646
O4 Ag2 O2 S1 80.1(2) 2_656 .
O3 Ag2 O2 S1 -100.0(2) 3_667 .
O4 Ag2 O2 S1 -32.6(3) 3_667 .
C3 Ag2 O2 S1 163.5(2) 3_666 .
O4 Ag2 O2 Ag1 -157.54(13) 2_656 2_646
O3 Ag2 O2 Ag1 22.34(12) 3_667 2_646
O4 Ag2 O2 Ag1 89.76(13) 3_667 2_646
C3 Ag2 O2 Ag1 -74.15(14) 3_666 2_646
O1 S1 O3 Ag2 -166.6(2) . 3_667
O2 S1 O3 Ag2 67.3(3) . 3_667
C1 S1 O3 Ag2 -48.7(3) . 3_667
O1 S1 O3 Ag1 57.9(3) . 4_576
O2 S1 O3 Ag1 -68.2(2) . 4_576
C1 S1 O3 Ag1 175.83(18) . 4_576
O1 S1 C1 C6 -4.6(4) . .
O3 S1 C1 C6 -126.0(4) . .
O2 S1 C1 C6 114.0(4) . .
O1 S1 C1 C2 177.5(4) . .
O3 S1 C1 C2 56.1(4) . .
O2 S1 C1 C2 -63.8(4) . .
Ag2 O4 C2 C1 174.9(3) 2_646 .
Ag1 O4 C2 C1 56.4(5) 2_646 .
Ag2 O4 C2 C1 -50.9(6) 3_667 .
Ag2 O4 C2 C3 -7.4(6) 2_646 .
Ag1 O4 C2 C3 -125.9(4) 2_646 .
Ag2 O4 C2 C3 126.8(4) 3_667 .
C6 C1 C2 O4 178.1(5) . .
S1 C1 C2 O4 -4.2(6) . .
C6 C1 C2 C3 0.3(7) . .
S1 C1 C2 C3 178.0(4) . .
O4 C2 C3 C4 -178.3(5) . .
C1 C2 C3 C4 -0.5(7) . .
O4 C2 C3 Ag2 83.5(4) . 3_666
C1 C2 C3 Ag2 -98.6(4) . 3_666
C2 C3 C4 C5 -0.6(8) . .
Ag2 C3 C4 C5 99.2(5) 3_666 .
C3 C4 C5 C6 1.8(8) . .
C3 C4 C5 Cl1 -177.1(4) . .
C4 C5 C6 C1 -2.0(7) . .
Cl1 C5 C6 C1 177.0(4) . .
C2 C1 C6 C5 0.9(7) . .
S1 C1 C6 C5 -176.9(4) . .
